data_7032766
loop_
_publ_author_name
'Talavera, M.'
'Bravo, J.'
'Castro, J.'
'Garc\'ia-Font\'an, S'
'Hermida-Ram\'on, J M'
'Bola\~no, S'

_publ_section_title
;
 Electronic effects of substituents on the stability of the
 iridanaphthalene compound [Ir[upper bond 1 start]Cp*{[double bond, length
 as m-dash]C(OMe)CH[double bond, length as m-dash]C(o-C[upper bond 1
 end]6H4)(Ph)}(PMe3)]PF6.
;
_journal_issue 46
_journal_name_full 'Dalton transactions (Cambridge, England : 2003)'
_journal_page_first 17366
_journal_page_last 17374
_journal_paper_doi 10.1039/c4dt02744b
_journal_volume 43
_journal_year 2014
_chemical_formula_moiety 'C29 H36 Ir N O3 P, C24 H20 B, C H2 Cl2'
_chemical_formula_sum 'C54 H58 B Cl2 Ir N O3 P'
_chemical_formula_weight 1073.89
_space_group_crystal_system monoclinic
_space_group_IT_number 14
_space_group_name_Hall '-P 2yn'
_space_group_name_H-M_alt 'P 1 21/n 1'
_symmetry_space_group_name_Hall '-P 2yn'
_symmetry_space_group_name_H-M 'P 1 21/n 1'
_atom_sites_solution_hydrogens geom
_audit_creation_method SHELXL-2014/7
_cell_angle_alpha 90
_cell_angle_beta 112.526(2)
_cell_angle_gamma 90
_cell_formula_units_Z 4
_cell_length_a 18.696(2)
_cell_length_b 11.6073(14)
_cell_length_c 24.032(3)
_cell_measurement_reflns_used 9672
_cell_measurement_temperature 100(2)
_cell_measurement_theta_max 27.82
_cell_measurement_theta_min 2.36
_cell_volume 4817.3(10)
_computing_cell_refinement 'Bruker SAINT'
_computing_data_collection 'Bruker SMART'
_computing_data_reduction 'Bruker SAINT'
_computing_molecular_graphics 'ORTEP-3 for Windows (Farrugia, 1997)'
_computing_publication_material 'SHELXL-97 (Sheldrick, 1997)'
_computing_structure_refinement 'SHELXL-2014/7 (Sheldrick, 2014)'
_computing_structure_solution 'SHELXS-97 (Sheldrick, 1990)'
_diffrn_ambient_temperature 100(2)
_diffrn_measured_fraction_theta_full 0.999
_diffrn_measured_fraction_theta_max 0.997
_diffrn_measurement_device_type 'Bruker SMART 1000 CCD'
_diffrn_measurement_method '\f and \w scans'
_diffrn_radiation_monochromator graphite
_diffrn_radiation_source 'fine-focus sealed tube'
_diffrn_radiation_type MoK\a
_diffrn_radiation_wavelength 0.71073
_diffrn_reflns_av_R_equivalents 0.0593
_diffrn_reflns_av_unetI/netI 0.0381
_diffrn_reflns_Laue_measured_fraction_full 0.999
_diffrn_reflns_Laue_measured_fraction_max 0.997
_diffrn_reflns_limit_h_max 24
_diffrn_reflns_limit_h_min -24
_diffrn_reflns_limit_k_max 15
_diffrn_reflns_limit_k_min -15
_diffrn_reflns_limit_l_max 31
_diffrn_reflns_limit_l_min -31
_diffrn_reflns_number 82883
_diffrn_reflns_point_group_measured_fraction_full 0.999
_diffrn_reflns_point_group_measured_fraction_max 0.997
_diffrn_reflns_theta_full 25.242
_diffrn_reflns_theta_max 28.086
_diffrn_reflns_theta_min 2.359
_exptl_absorpt_coefficient_mu 2.960
_exptl_absorpt_correction_T_max 0.4309
_exptl_absorpt_correction_T_min 0.3395
_exptl_absorpt_correction_type multi-scan
_exptl_absorpt_process_details 'SADABS v.2008/1; (Sheldrick 1996)'
_exptl_crystal_colour brown
_exptl_crystal_density_diffrn 1.481
_exptl_crystal_description irregular
_exptl_crystal_F_000 2176
_exptl_crystal_size_max 0.29
_exptl_crystal_size_mid 0.24
_exptl_crystal_size_min 0.19
_refine_diff_density_max 5.259
_refine_diff_density_min -3.510
_refine_diff_density_rms 0.139
_refine_ls_extinction_method none
_refine_ls_goodness_of_fit_ref 1.085
_refine_ls_hydrogen_treatment constr
_refine_ls_matrix_type full
_refine_ls_number_parameters 577
_refine_ls_number_reflns 11700
_refine_ls_number_restraints 0
_refine_ls_restrained_S_all 1.085
_refine_ls_R_factor_all 0.0599
_refine_ls_R_factor_gt 0.0347
_refine_ls_shift/su_max 0.000
_refine_ls_shift/su_mean 0.000
_refine_ls_structure_factor_coef Fsqd
_refine_ls_weighting_details 'w=1/[\s^2^(Fo^2^)+26.1479P] where P=(Fo^2^+2Fc^2^)/3'
_refine_ls_weighting_scheme calc
_refine_ls_wR_factor_gt 0.0669
_refine_ls_wR_factor_ref 0.0784
_reflns_Friedel_coverage 0.000
_reflns_number_gt 9026
_reflns_number_total 11700
_reflns_threshold_expression 'I > 2\s(I)'
_cod_data_source_file c4dt02744b2.cif
_cod_data_source_block md_5b
_cod_depositor_comments 'Adding full bibliography for 7032766.cif.'
_cod_original_cell_volume 4817.2(10)
_cod_database_code 7032766
_shelx_space_group_comment
;
The symmetry employed for this shelxl refinement is uniquely defined
by the following loop, which should always be used as a source of
symmetry information in preference to the above space-group names.
They are only intended as comments.
;
_shelx_estimated_absorpt_t_min 0.481
_shelx_estimated_absorpt_t_max 0.603

loop_
_space_group_symop_operation_xyz
'x, y, z'
'-x+1/2, y+1/2, -z+1/2'
'-x, -y, -z'
'x-1/2, -y-1/2, z-1/2'

loop_
_atom_site_label
_atom_site_type_symbol
_atom_site_fract_x
_atom_site_fract_y
_atom_site_fract_z
_atom_site_U_iso_or_equiv
_atom_site_adp_type
_atom_site_occupancy
_atom_site_site_symmetry_order
_atom_site_calc_flag
_atom_site_refinement_flags_posn
_atom_site_refinement_flags_adp
Ir Ir 0.24949(2) 0.36625(2) 0.02054(2) 0.01545(4) Uani 1 1 d . .
C1 C 0.2590(3) 0.5403(4) -0.0214(2) 0.0219(9) Uani 1 1 d . .
C2 C 0.1870(3) 0.4862(4) -0.05476(18) 0.0221(9) Uani 1 1 d . .
C3 C 0.1435(2) 0.4811(4) -0.0160(2) 0.0219(9) Uani 1 1 d . .
C4 C 0.1914(2) 0.5245(4) 0.0414(2) 0.0217(9) Uani 1 1 d . .
C5 C 0.2647(2) 0.5599(4) 0.03862(19) 0.0205(9) Uani 1 1 d . .
C6 C 0.3177(3) 0.5731(4) -0.0467(2) 0.0320(11) Uani 1 1 d . .
H6A H 0.3182 0.5153 -0.0762 0.048 Uiso 1 1 calc R U
H6B H 0.3690 0.5769 -0.0140 0.048 Uiso 1 1 calc R U
H6C H 0.3045 0.6485 -0.0663 0.048 Uiso 1 1 calc R U
C7 C 0.1554(3) 0.4594(5) -0.1206(2) 0.0345(12) Uani 1 1 d . .
H7A H 0.1320 0.5288 -0.1435 0.052 Uiso 1 1 calc R U
H7B H 0.1161 0.3988 -0.1292 0.052 Uiso 1 1 calc R U
H7C H 0.1975 0.4329 -0.1322 0.052 Uiso 1 1 calc R U
C8 C 0.0605(3) 0.4445(4) -0.0361(2) 0.0317(11) Uani 1 1 d . .
H8A H 0.0511 0.4124 -0.0018 0.047 Uiso 1 1 calc R U
H8B H 0.0494 0.3859 -0.0677 0.047 Uiso 1 1 calc R U
H8C H 0.0268 0.5113 -0.0520 0.047 Uiso 1 1 calc R U
C9 C 0.1682(3) 0.5426(4) 0.0935(2) 0.0280(10) Uani 1 1 d . .
H9A H 0.1477 0.6208 0.0919 0.042 Uiso 1 1 calc R U
H9B H 0.2134 0.5325 0.1312 0.042 Uiso 1 1 calc R U
H9C H 0.1282 0.4865 0.0918 0.042 Uiso 1 1 calc R U
C10 C 0.3278(3) 0.6255(4) 0.0865(2) 0.0280(10) Uani 1 1 d . .
H10A H 0.3176 0.7083 0.0805 0.042 Uiso 1 1 calc R U
H10B H 0.3777 0.6079 0.0839 0.042 Uiso 1 1 calc R U
H10C H 0.3294 0.6031 0.1262 0.042 Uiso 1 1 calc R U
O1 O 0.13307(16) 0.2011(2) -0.00752(13) 0.0179(6) Uani 1 1 d . .
C11 C 0.1976(2) 0.2224(3) -0.01653(17) 0.0159(8) Uani 1 1 d . .
C12 C 0.2190(2) 0.1462(4) -0.05332(17) 0.0175(8) Uani 1 1 d . .
H12 H 0.1818 0.0911 -0.0762 0.021 Uiso 1 1 calc R U
C13 C 0.2897(2) 0.1457(4) -0.05843(17) 0.0169(8) Uani 1 1 d . .
C14 C 0.3544(2) 0.2216(4) -0.02614(18) 0.0178(8) Uani 1 1 d . .
C15 C 0.3486(2) 0.3087(4) 0.01340(18) 0.0195(9) Uani 1 1 d . .
C16 C 0.4174(2) 0.3681(4) 0.0471(2) 0.0246(9) Uani 1 1 d . .
H16 H 0.4168 0.4216 0.0768 0.030 Uiso 1 1 calc R U
C17 C 0.4858(2) 0.3515(4) 0.0386(2) 0.0263(10) Uani 1 1 d . .
H17 H 0.5309 0.3936 0.0621 0.032 Uiso 1 1 calc R U
C18 C 0.4887(2) 0.2732(4) -0.0043(2) 0.0255(10) Uani 1 1 d . .
H18 H 0.5346 0.2649 -0.0119 0.031 Uiso 1 1 calc R U
C19 C 0.4244(2) 0.2079(4) -0.03547(19) 0.0208(9) Uani 1 1 d . .
H19 H 0.4269 0.1526 -0.0638 0.025 Uiso 1 1 calc R U
C110 C 0.0877(2) 0.0957(4) -0.02883(19) 0.0196(8) Uani 1 1 d . .
H11A H 0.0633 0.0970 -0.0729 0.029 Uiso 1 1 calc R U
H11B H 0.0476 0.0911 -0.0120 0.029 Uiso 1 1 calc R U
H11C H 0.1219 0.0286 -0.0158 0.029 Uiso 1 1 calc R U
C111 C 0.2997(2) 0.0549(4) -0.09913(18) 0.0183(8) Uani 1 1 d . .
C112 C 0.2534(2) 0.0574(4) -0.16050(18) 0.0195(8) Uani 1 1 d . .
H112 H 0.2155 0.1160 -0.1760 0.023 Uiso 1 1 calc R U
C113 C 0.2624(2) -0.0253(4) -0.19907(19) 0.0222(9) Uani 1 1 d . .
H113 H 0.2320 -0.0229 -0.2410 0.027 Uiso 1 1 calc R U
C114 C 0.3165(2) -0.1107(4) -0.1750(2) 0.0238(9) Uani 1 1 d . .
C115 C 0.3615(3) -0.1179(4) -0.1143(2) 0.0275(10) Uani 1 1 d . .
H115 H 0.3974 -0.1791 -0.0988 0.033 Uiso 1 1 calc R U
C116 C 0.3532(3) -0.0336(4) -0.07654(19) 0.0232(9) Uani 1 1 d . .
H116 H 0.3843 -0.0363 -0.0347 0.028 Uiso 1 1 calc R U
O3 O 0.3099(2) -0.1725(3) -0.26845(16) 0.0405(9) Uani 1 1 d . .
O2 O 0.3579(2) -0.2899(4) -0.1932(2) 0.0530(11) Uani 1 1 d . .
N1 N 0.3289(2) -0.1976(4) -0.2154(2) 0.0340(10) Uani 1 1 d . .
P1 P 0.28479(7) 0.27612(10) 0.11122(5) 0.0219(2) Uani 1 1 d . .
C31 C 0.3299(4) 0.1388(5) 0.1147(3) 0.0489(15) Uani 1 1 d . .
H31A H 0.3789 0.1491 0.1094 0.073 Uiso 1 1 calc R U
H31B H 0.2956 0.0890 0.0826 0.073 Uiso 1 1 calc R U
H31C H 0.3399 0.1031 0.1539 0.073 Uiso 1 1 calc R U
C32 C 0.3519(3) 0.3533(6) 0.1746(2) 0.0503(16) Uani 1 1 d . .
H32A H 0.3622 0.3086 0.2115 0.075 Uiso 1 1 calc R U
H32B H 0.3297 0.4281 0.1782 0.075 Uiso 1 1 calc R U
H32C H 0.4005 0.3652 0.1688 0.075 Uiso 1 1 calc R U
C33 C 0.2056(3) 0.2407(4) 0.1339(2) 0.0310(11) Uani 1 1 d . .
H33A H 0.2258 0.2005 0.1727 0.047 Uiso 1 1 calc R U
H33B H 0.1686 0.1909 0.1034 0.047 Uiso 1 1 calc R U
H33C H 0.1795 0.3117 0.1378 0.047 Uiso 1 1 calc R U
B1 B 0.0132(3) 0.8554(4) -0.1826(2) 0.0181(9) Uani 1 1 d . .
C11B C 0.0572(2) 0.8357(4) -0.22882(19) 0.0195(9) Uani 1 1 d . .
C12B C 0.1141(2) 0.7516(4) -0.2196(2) 0.0225(9) Uani 1 1 d . .
H12B H 0.1305 0.7080 -0.1834 0.027 Uiso 1 1 calc R U
C13B C 0.1478(3) 0.7286(4) -0.2609(2) 0.0296(11) Uani 1 1 d . .
H13B H 0.1865 0.6707 -0.2525 0.035 Uiso 1 1 calc R U
C14B C 0.1254(3) 0.7892(5) -0.3139(2) 0.0316(11) Uani 1 1 d . .
H14B H 0.1487 0.7741 -0.3420 0.038 Uiso 1 1 calc R U
C15B C 0.0686(3) 0.8727(5) -0.3259(2) 0.0309(10) Uani 1 1 d . .
H15B H 0.0525 0.9152 -0.3624 0.037 Uiso 1 1 calc R U
C16B C 0.0351(3) 0.8942(4) -0.28414(19) 0.0242(9) Uani 1 1 d . .
H16B H -0.0044 0.9509 -0.2935 0.029 Uiso 1 1 calc R U
C21B C 0.0693(2) 0.8281(3) -0.11187(18) 0.0179(8) Uani 1 1 d . .
C22B C 0.1953(3) 0.8366(4) -0.0280(2) 0.0228(9) Uani 1 1 d . .
H22B H 0.2495 0.8498 -0.0144 0.027 Uiso 1 1 calc R U
C23B C 0.1495(2) 0.8471(3) -0.08861(18) 0.0194(9) Uani 1 1 d . .
H23B H 0.1734 0.8679 -0.1156 0.023 Uiso 1 1 calc R U
C24B C 0.1626(2) 0.8069(4) 0.01295(19) 0.0216(9) Uani 1 1 d . .
H24B H 0.1938 0.8005 0.0547 0.026 Uiso 1 1 calc R U
C25B C 0.0831(2) 0.7867(4) -0.00818(19) 0.0218(9) Uani 1 1 d . .
H25B H 0.0597 0.7659 0.0192 0.026 Uiso 1 1 calc R U
C26B C 0.0381(2) 0.7969(4) -0.06926(19) 0.0212(9) Uani 1 1 d . .
H26B H -0.0159 0.7822 -0.0828 0.025 Uiso 1 1 calc R U
C31B C -0.0138(2) 0.9896(4) -0.18129(17) 0.0176(8) Uani 1 1 d . .
C32B C 0.0262(3) 1.0834(4) -0.19230(19) 0.0221(9) Uani 1 1 d . .
H32D H 0.0675 1.0689 -0.2051 0.027 Uiso 1 1 calc R U
C33B C 0.0075(3) 1.1970(4) -0.1851(2) 0.0295(11) Uani 1 1 d . .
H33D H 0.0358 1.2582 -0.1932 0.035 Uiso 1 1 calc R U
C34B C -0.0521(3) 1.2214(4) -0.1663(2) 0.0327(12) Uani 1 1 d . .
H34B H -0.0649 1.2990 -0.1615 0.039 Uiso 1 1 calc R U
C35B C -0.0927(3) 1.1317(4) -0.15448(19) 0.0285(10) Uani 1 1 d . .
H35B H -0.1335 1.1473 -0.1412 0.034 Uiso 1 1 calc R U
C36B C -0.0738(2) 1.0181(4) -0.16208(19) 0.0214(9) Uani 1 1 d . .
H36B H -0.1026 0.9575 -0.1540 0.026 Uiso 1 1 calc R U
C41B C -0.0616(2) 0.7666(4) -0.20762(18) 0.0182(8) Uani 1 1 d . .
C42B C -0.0554(2) 0.6499(4) -0.19180(19) 0.0222(9) Uani 1 1 d . .
H42B H -0.0080 0.6230 -0.1624 0.027 Uiso 1 1 calc R U
C43B C -0.1150(3) 0.5717(4) -0.2170(2) 0.0252(10) Uani 1 1 d . .
H43B H -0.1079 0.4934 -0.2046 0.030 Uiso 1 1 calc R U
C44B C -0.1853(3) 0.6076(4) -0.26027(19) 0.0251(10) Uani 1 1 d . .
H44B H -0.2267 0.5546 -0.2776 0.030 Uiso 1 1 calc R U
C45B C -0.1936(3) 0.7223(4) -0.27765(19) 0.0245(9) Uani 1 1 d . .
H45B H -0.2409 0.7485 -0.3074 0.029 Uiso 1 1 calc R U
C46B C -0.1329(2) 0.7992(4) -0.25170(18) 0.0202(9) Uani 1 1 d . .
H46B H -0.1401 0.8773 -0.2644 0.024 Uiso 1 1 calc R U
Cl1S Cl 0.43846(8) 0.91380(12) 0.09396(5) 0.0395(3) Uani 1 1 d . .
Cl2S Cl 0.51851(8) 1.02721(12) 0.20947(6) 0.0405(3) Uani 1 1 d . .
C1S C 0.4662(3) 0.9044(4) 0.1728(2) 0.0266(10) Uani 1 1 d . .
H1S1 H 0.4194 0.8963 0.1823 0.032 Uiso 1 1 calc R U
H1S2 H 0.4986 0.8349 0.1879 0.032 Uiso 1 1 calc R U

loop_
_atom_site_aniso_label
_atom_site_aniso_U_11
_atom_site_aniso_U_22
_atom_site_aniso_U_33
_atom_site_aniso_U_23
_atom_site_aniso_U_13
_atom_site_aniso_U_12
Ir 0.01471(7) 0.01711(7) 0.01458(7) -0.00325(7) 0.00568(5) -0.00252(7)
C1 0.023(2) 0.023(2) 0.021(2) 0.0010(19) 0.0093(17) 0.0005(18)
C2 0.028(2) 0.021(2) 0.015(2) 0.0008(17) 0.0063(17) -0.0052(18)
C3 0.021(2) 0.015(2) 0.026(2) 0.0035(17) 0.0057(18) 0.0017(16)
C4 0.023(2) 0.018(2) 0.025(2) 0.0024(17) 0.0105(18) 0.0038(17)
C5 0.020(2) 0.019(2) 0.020(2) -0.0008(16) 0.0052(17) 0.0014(16)
C6 0.038(3) 0.029(3) 0.034(3) 0.003(2) 0.020(2) -0.006(2)
C7 0.042(3) 0.034(3) 0.021(2) 0.000(2) 0.005(2) -0.002(2)
C8 0.019(2) 0.031(3) 0.041(3) 0.006(2) 0.006(2) 0.0027(19)
C9 0.036(3) 0.022(2) 0.031(2) 0.001(2) 0.018(2) 0.007(2)
C10 0.026(2) 0.025(2) 0.028(2) -0.008(2) 0.0051(18) -0.005(2)
O1 0.0160(14) 0.0171(15) 0.0205(14) -0.0039(12) 0.0069(12) -0.0022(11)
C11 0.0131(18) 0.018(2) 0.0135(18) 0.0005(15) 0.0017(15) 0.0020(15)
C12 0.0177(18) 0.018(2) 0.0158(18) -0.0025(16) 0.0049(15) -0.0041(16)
C13 0.0199(19) 0.018(2) 0.0123(17) 0.0010(16) 0.0059(15) 0.0024(16)
C14 0.020(2) 0.018(2) 0.0163(19) 0.0022(16) 0.0072(16) 0.0007(16)
C15 0.017(2) 0.021(2) 0.017(2) 0.0027(17) 0.0022(16) 0.0001(16)
C16 0.019(2) 0.025(2) 0.028(2) -0.008(2) 0.0083(17) -0.0016(19)
C17 0.019(2) 0.029(3) 0.030(2) -0.008(2) 0.0073(18) -0.0028(18)
C18 0.016(2) 0.029(3) 0.032(2) -0.001(2) 0.0098(18) 0.0018(18)
C19 0.017(2) 0.026(2) 0.019(2) -0.0023(17) 0.0060(17) 0.0000(17)
C110 0.018(2) 0.018(2) 0.022(2) -0.0034(17) 0.0083(17) -0.0047(16)
C111 0.020(2) 0.020(2) 0.0173(19) -0.0034(16) 0.0094(16) -0.0042(16)
C112 0.019(2) 0.023(2) 0.0163(19) -0.0007(17) 0.0064(16) -0.0034(17)
C113 0.023(2) 0.027(2) 0.016(2) -0.0043(17) 0.0081(17) -0.0091(18)
C114 0.023(2) 0.026(2) 0.027(2) -0.0091(18) 0.0149(18) -0.0068(17)
C115 0.029(2) 0.026(3) 0.029(2) -0.0027(19) 0.0131(19) 0.0033(19)
C116 0.025(2) 0.028(2) 0.016(2) -0.0008(18) 0.0071(17) 0.0032(18)
O3 0.047(2) 0.050(2) 0.035(2) -0.0207(18) 0.0273(18) -0.0163(18)
O2 0.055(3) 0.040(2) 0.060(3) -0.020(2) 0.017(2) 0.012(2)
N1 0.031(2) 0.037(3) 0.039(2) -0.016(2) 0.019(2) -0.0083(19)
P1 0.0234(6) 0.0231(6) 0.0178(5) 0.0028(4) 0.0064(4) 0.0036(5)
C31 0.061(4) 0.048(3) 0.045(3) 0.022(3) 0.029(3) 0.032(3)
C32 0.046(3) 0.067(4) 0.023(2) 0.004(3) -0.003(2) -0.021(3)
C33 0.036(3) 0.034(3) 0.023(2) 0.002(2) 0.013(2) -0.003(2)
B1 0.016(2) 0.021(2) 0.017(2) -0.0014(19) 0.0053(17) 0.0009(19)
C11B 0.0176(19) 0.021(2) 0.020(2) -0.0065(16) 0.0074(16) -0.0053(16)
C12B 0.022(2) 0.021(2) 0.024(2) -0.0058(18) 0.0082(18) -0.0044(17)
C13B 0.019(2) 0.031(3) 0.038(3) -0.018(2) 0.010(2) -0.0038(19)
C14B 0.029(2) 0.044(3) 0.026(2) -0.015(2) 0.015(2) -0.011(2)
C15B 0.029(2) 0.044(3) 0.021(2) -0.005(2) 0.0114(18) -0.007(2)
C16B 0.022(2) 0.029(2) 0.020(2) -0.0035(18) 0.0062(17) -0.0026(18)
C21B 0.019(2) 0.0149(19) 0.019(2) -0.0022(16) 0.0068(16) 0.0016(15)
C22B 0.022(2) 0.021(2) 0.025(2) 0.0008(17) 0.0081(18) 0.0050(17)
C23B 0.022(2) 0.018(2) 0.0182(19) -0.0022(16) 0.0076(16) 0.0002(16)
C24B 0.019(2) 0.023(2) 0.019(2) 0.0006(17) 0.0037(17) 0.0016(17)
C25B 0.023(2) 0.024(2) 0.020(2) 0.0026(17) 0.0094(18) 0.0029(17)
C26B 0.017(2) 0.023(2) 0.022(2) 0.0013(17) 0.0051(17) 0.0017(17)
C31B 0.0140(19) 0.022(2) 0.0109(18) -0.0009(16) -0.0020(15) -0.0013(16)
C32B 0.022(2) 0.024(2) 0.016(2) -0.0011(17) 0.0023(17) -0.0024(17)
C33B 0.037(3) 0.020(2) 0.020(2) -0.0001(18) -0.003(2) -0.006(2)
C34B 0.035(3) 0.023(2) 0.024(2) -0.0067(19) -0.007(2) 0.012(2)
C35B 0.022(2) 0.033(2) 0.021(2) -0.007(2) -0.0019(17) 0.010(2)
C36B 0.017(2) 0.025(2) 0.019(2) -0.0054(17) 0.0027(16) 0.0006(17)
C41B 0.019(2) 0.020(2) 0.0166(19) -0.0035(16) 0.0079(16) -0.0013(16)
C42B 0.022(2) 0.024(2) 0.020(2) -0.0005(18) 0.0075(17) 0.0032(18)
C43B 0.034(2) 0.017(2) 0.027(2) -0.0021(18) 0.014(2) -0.0037(18)
C44B 0.027(2) 0.027(2) 0.023(2) -0.0055(18) 0.0105(18) -0.0109(18)
C45B 0.023(2) 0.030(2) 0.018(2) -0.0006(18) 0.0043(17) -0.0042(18)
C46B 0.021(2) 0.021(2) 0.018(2) 0.0006(17) 0.0065(17) -0.0040(17)
Cl1S 0.0547(8) 0.0404(7) 0.0246(6) 0.0013(5) 0.0164(6) 0.0134(6)
Cl2S 0.0368(7) 0.0443(8) 0.0365(7) -0.0006(6) 0.0098(6) -0.0114(6)
C1S 0.026(2) 0.030(2) 0.024(2) 0.0054(19) 0.0097(19) 0.0016(19)

loop_
_atom_type_symbol
_atom_type_description
_atom_type_scat_dispersion_real
_atom_type_scat_dispersion_imag
_atom_type_scat_source
C C 0.0033 0.0016 'International Tables Vol C Tables 4.2.6.8 and 6.1.1.4'
H H 0.0000 0.0000 'International Tables Vol C Tables 4.2.6.8 and 6.1.1.4'
B B 0.0013 0.0007 'International Tables Vol C Tables 4.2.6.8 and 6.1.1.4'
N N 0.0061 0.0033 'International Tables Vol C Tables 4.2.6.8 and 6.1.1.4'
O O 0.0106 0.0060 'International Tables Vol C Tables 4.2.6.8 and 6.1.1.4'
P P 0.1023 0.0942 'International Tables Vol C Tables 4.2.6.8 and 6.1.1.4'
Cl Cl 0.1484 0.1585 'International Tables Vol C Tables 4.2.6.8 and 6.1.1.4'
Ir Ir -1.4442 7.9887 'International Tables Vol C Tables 4.2.6.8 and 6.1.1.4'

loop_
_geom_angle_atom_site_label_1
_geom_angle_atom_site_label_2
_geom_angle_atom_site_label_3
_geom_angle
C11 Ir C15 89.47(16)
C11 Ir C2 98.53(16)
C15 Ir C2 110.34(16)
C11 Ir C3 96.74(16)
C15 Ir C3 148.01(16)
C2 Ir C3 37.74(16)
C11 Ir P1 87.43(12)
C15 Ir P1 89.46(12)
C2 Ir P1 159.26(12)
C3 Ir P1 122.05(12)
C11 Ir C4 126.07(16)
C15 Ir C4 143.67(16)
C2 Ir C4 61.98(16)
C3 Ir C4 36.30(15)
P1 Ir C4 98.47(11)
C11 Ir C5 157.72(15)
C15 Ir C5 106.70(16)
C2 Ir C5 61.85(15)
C3 Ir C5 61.45(15)
P1 Ir C5 107.50(11)
C4 Ir C5 37.13(15)
C11 Ir C1 131.07(16)
C15 Ir C1 91.45(16)
C2 Ir C1 36.65(15)
C3 Ir C1 61.05(15)
P1 Ir C1 141.50(12)
C4 Ir C1 60.79(15)
C5 Ir C1 36.21(15)
C2 C1 C5 109.2(4)
C2 C1 C6 124.6(4)
C5 C1 C6 126.2(4)
C2 C1 Ir 69.1(2)
C5 C1 Ir 71.6(2)
C6 C1 Ir 126.6(3)
C1 C2 C3 107.3(4)
C1 C2 C7 126.4(4)
C3 C2 C7 125.4(4)
C1 C2 Ir 74.3(2)
C3 C2 Ir 72.7(2)
C7 C2 Ir 127.0(3)
C4 C3 C2 108.0(4)
C4 C3 C8 127.2(4)
C2 C3 C8 124.6(4)
C4 C3 Ir 72.5(2)
C2 C3 Ir 69.6(2)
C8 C3 Ir 127.0(3)
C3 C4 C5 108.1(4)
C3 C4 C9 126.0(4)
C5 C4 C9 125.6(4)
C3 C4 Ir 71.2(2)
C5 C4 Ir 71.5(2)
C9 C4 Ir 127.9(3)
C1 C5 C4 107.2(4)
C1 C5 C10 126.0(4)
C4 C5 C10 125.8(4)
C1 C5 Ir 72.2(2)
C4 C5 Ir 71.4(2)
C10 C5 Ir 130.4(3)
C1 C6 H6A 109.5
C1 C6 H6B 109.5
H6A C6 H6B 109.5
C1 C6 H6C 109.5
H6A C6 H6C 109.5
H6B C6 H6C 109.5
C2 C7 H7A 109.5
C2 C7 H7B 109.5
H7A C7 H7B 109.5
C2 C7 H7C 109.5
H7A C7 H7C 109.5
H7B C7 H7C 109.5
C3 C8 H8A 109.5
C3 C8 H8B 109.5
H8A C8 H8B 109.5
C3 C8 H8C 109.5
H8A C8 H8C 109.5
H8B C8 H8C 109.5
C4 C9 H9A 109.5
C4 C9 H9B 109.5
H9A C9 H9B 109.5
C4 C9 H9C 109.5
H9A C9 H9C 109.5
H9B C9 H9C 109.5
C5 C10 H10A 109.5
C5 C10 H10B 109.5
H10A C10 H10B 109.5
C5 C10 H10C 109.5
H10A C10 H10C 109.5
H10B C10 H10C 109.5
C11 O1 C110 122.6(3)
O1 C11 C12 118.6(4)
O1 C11 Ir 114.0(3)
C12 C11 Ir 127.3(3)
C13 C12 C11 124.9(4)
C13 C12 H12 117.6
C11 C12 H12 117.6
C12 C13 C14 125.6(4)
C12 C13 C111 115.2(4)
C14 C13 C111 119.1(3)
C19 C14 C15 119.8(4)
C19 C14 C13 118.5(4)
C15 C14 C13 121.7(4)
C16 C15 C14 116.4(4)
C16 C15 Ir 116.8(3)
C14 C15 Ir 126.5(3)
C17 C16 C15 122.6(4)
C17 C16 H16 118.7
C15 C16 H16 118.7
C16 C17 C18 120.0(4)
C16 C17 H17 120.0
C18 C17 H17 120.0
C19 C18 C17 119.4(4)
C19 C18 H18 120.3
C17 C18 H18 120.3
C18 C19 C14 121.2(4)
C18 C19 H19 119.4
C14 C19 H19 119.4
O1 C110 H11A 109.5
O1 C110 H11B 109.5
H11A C110 H11B 109.5
O1 C110 H11C 109.5
H11A C110 H11C 109.5
H11B C110 H11C 109.5
C116 C111 C112 119.3(4)
C116 C111 C13 121.1(4)
C112 C111 C13 119.6(4)
C113 C112 C111 120.5(4)
C113 C112 H112 119.8
C111 C112 H112 119.8
C114 C113 C112 118.3(4)
C114 C113 H113 120.8
C112 C113 H113 120.8
C113 C114 C115 122.8(4)
C113 C114 N1 119.3(4)
C115 C114 N1 117.8(4)
C114 C115 C116 118.3(4)
C114 C115 H115 120.8
C116 C115 H115 120.8
C115 C116 C111 120.8(4)
C115 C116 H116 119.6
C111 C116 H116 119.6
O3 N1 O2 124.5(4)
O3 N1 C114 117.9(4)
O2 N1 C114 117.6(4)
C31 P1 C32 103.9(3)
C31 P1 C33 102.1(3)
C32 P1 C33 104.1(3)
C31 P1 Ir 114.34(19)
C32 P1 Ir 115.8(2)
C33 P1 Ir 114.96(16)
P1 C31 H31A 109.5
P1 C31 H31B 109.5
H31A C31 H31B 109.5
P1 C31 H31C 109.5
H31A C31 H31C 109.5
H31B C31 H31C 109.5
P1 C32 H32A 109.5
P1 C32 H32B 109.5
H32A C32 H32B 109.5
P1 C32 H32C 109.5
H32A C32 H32C 109.5
H32B C32 H32C 109.5
P1 C33 H33A 109.5
P1 C33 H33B 109.5
H33A C33 H33B 109.5
P1 C33 H33C 109.5
H33A C33 H33C 109.5
H33B C33 H33C 109.5
C11B B1 C31B 112.7(4)
C11B B1 C21B 112.8(3)
C31B B1 C21B 103.9(3)
C11B B1 C41B 104.0(3)
C31B B1 C41B 112.1(3)
C21B B1 C41B 111.7(3)
C12B C11B C16B 114.7(4)
C12B C11B B1 122.8(4)
C16B C11B B1 122.2(4)
C13B C12B C11B 123.1(4)
C13B C12B H12B 118.4
C11B C12B H12B 118.4
C14B C13B C12B 120.2(5)
C14B C13B H13B 119.9
C12B C13B H13B 119.9
C13B C14B C15B 119.3(4)
C13B C14B H14B 120.3
C15B C14B H14B 120.3
C14B C15B C16B 119.7(5)
C14B C15B H15B 120.1
C16B C15B H15B 120.1
C15B C16B C11B 122.9(4)
C15B C16B H16B 118.5
C11B C16B H16B 118.5
C23B C21B C26B 115.4(4)
C23B C21B B1 122.7(4)
C26B C21B B1 121.5(4)
C23B C22B C24B 120.4(4)
C23B C22B H22B 119.8
C24B C22B H22B 119.8
C22B C23B C21B 122.8(4)
C22B C23B H23B 118.6
C21B C23B H23B 118.6
C22B C24B C25B 118.8(4)
C22B C24B H24B 120.6
C25B C24B H24B 120.6
C26B C25B C24B 120.0(4)
C26B C25B H25B 120.0
C24B C25B H25B 120.0
C25B C26B C21B 122.7(4)
C25B C26B H26B 118.7
C21B C26B H26B 118.7
C32B C31B C36B 115.4(4)
C32B C31B B1 123.0(4)
C36B C31B B1 121.3(4)
C33B C32B C31B 122.4(4)
C33B C32B H32D 118.8
C31B C32B H32D 118.8
C34B C33B C32B 120.4(5)
C34B C33B H33D 119.8
C32B C33B H33D 119.8
C35B C34B C33B 119.2(4)
C35B C34B H34B 120.4
C33B C34B H34B 120.4
C34B C35B C36B 119.9(4)
C34B C35B H35B 120.1
C36B C35B H35B 120.1
C35B C36B C31B 122.7(4)
C35B C36B H36B 118.7
C31B C36B H36B 118.7
C42B C41B C46B 115.0(4)
C42B C41B B1 122.3(4)
C46B C41B B1 122.3(4)
C43B C42B C41B 123.2(4)
C43B C42B H42B 118.4
C41B C42B H42B 118.4
C42B C43B C44B 120.2(4)
C42B C43B H43B 119.9
C44B C43B H43B 119.9
C45B C44B C43B 118.5(4)
C45B C44B H44B 120.8
C43B C44B H44B 120.8
C44B C45B C46B 120.3(4)
C44B C45B H45B 119.9
C46B C45B H45B 119.9
C45B C46B C41B 122.9(4)
C45B C46B H46B 118.5
C41B C46B H46B 118.5
Cl2S C1S Cl1S 111.5(3)
Cl2S C1S H1S1 109.3
Cl1S C1S H1S1 109.3
Cl2S C1S H1S2 109.3
Cl1S C1S H1S2 109.3
H1S1 C1S H1S2 108.0

loop_
_geom_bond_atom_site_label_1
_geom_bond_atom_site_label_2
_geom_bond_distance
Ir C11 1.965(4)
Ir C15 2.037(4)
Ir C2 2.226(4)
Ir C3 2.267(4)
Ir P1 2.2754(11)
Ir C4 2.285(4)
Ir C5 2.287(4)
Ir C1 2.295(4)
C1 C2 1.423(6)
C1 C5 1.424(6)
C1 C6 1.493(6)
C2 C3 1.454(6)
C2 C7 1.494(6)
C3 C4 1.418(6)
C3 C8 1.499(6)
C4 C5 1.456(6)
C4 C9 1.490(6)
C5 C10 1.502(6)
C6 H6A 0.9800
C6 H6B 0.9800
C6 H6C 0.9800
C7 H7A 0.9800
C7 H7B 0.9800
C7 H7C 0.9800
C8 H8A 0.9800
C8 H8B 0.9800
C8 H8C 0.9800
C9 H9A 0.9800
C9 H9B 0.9800
C9 H9C 0.9800
C10 H10A 0.9800
C10 H10B 0.9800
C10 H10C 0.9800
O1 C11 1.327(5)
O1 C110 1.464(5)
C11 C12 1.414(6)
C12 C13 1.373(5)
C12 H12 0.9500
C13 C14 1.457(6)
C13 C111 1.498(6)
C14 C19 1.418(6)
C14 C15 1.421(6)
C15 C16 1.410(6)
C16 C17 1.384(6)
C16 H16 0.9500
C17 C18 1.389(6)
C17 H17 0.9500
C18 C19 1.375(6)
C18 H18 0.9500
C19 H19 0.9500
C110 H11A 0.9800
C110 H11B 0.9800
C110 H11C 0.9800
C111 C116 1.391(6)
C111 C112 1.395(5)
C112 C113 1.388(6)
C112 H112 0.9500
C113 C114 1.376(6)
C113 H113 0.9500
C114 C115 1.379(6)
C114 N1 1.479(6)
C115 C116 1.383(6)
C115 H115 0.9500
C116 H116 0.9500
O3 N1 1.221(5)
O2 N1 1.227(6)
P1 C31 1.790(6)
P1 C32 1.798(5)
P1 C33 1.809(5)
C31 H31A 0.9800
C31 H31B 0.9800
C31 H31C 0.9800
C32 H32A 0.9800
C32 H32B 0.9800
C32 H32C 0.9800
C33 H33A 0.9800
C33 H33B 0.9800
C33 H33C 0.9800
B1 C11B 1.631(6)
B1 C31B 1.641(6)
B1 C21B 1.651(6)
B1 C41B 1.653(6)
C11B C12B 1.398(6)
C11B C16B 1.407(6)
C12B C13B 1.391(6)
C12B H12B 0.9500
C13B C14B 1.372(7)
C13B H13B 0.9500
C14B C15B 1.384(7)
C14B H14B 0.9500
C15B C16B 1.394(6)
C15B H15B 0.9500
C16B H16B 0.9500
C21B C23B 1.404(6)
C21B C26B 1.406(6)
C22B C23B 1.383(6)
C22B C24B 1.387(6)
C22B H22B 0.9500
C23B H23B 0.9500
C24B C25B 1.393(6)
C24B H24B 0.9500
C25B C26B 1.390(6)
C25B H25B 0.9500
C26B H26B 0.9500
C31B C32B 1.401(6)
C31B C36B 1.406(6)
C32B C33B 1.392(6)
C32B H32D 0.9500
C33B C34B 1.382(7)
C33B H33D 0.9500
C34B C35B 1.381(7)
C34B H34B 0.9500
C35B C36B 1.396(6)
C35B H35B 0.9500
C36B H36B 0.9500
C41B C42B 1.400(6)
C41B C46B 1.400(6)
C42B C43B 1.383(6)
C42B H42B 0.9500
C43B C44B 1.391(6)
C43B H43B 0.9500
C44B C45B 1.387(6)
C44B H44B 0.9500
C45B C46B 1.389(6)
C45B H45B 0.9500
C46B H46B 0.9500
Cl1S C1S 1.765(5)
Cl2S C1S 1.762(5)
C1S H1S1 0.9900
C1S H1S2 0.9900

loop_
_geom_torsion_atom_site_label_1
_geom_torsion_atom_site_label_2
_geom_torsion_atom_site_label_3
_geom_torsion_atom_site_label_4
_geom_torsion
C5 C1 C2 C3 5.1(5)
C6 C1 C2 C3 -173.6(4)
Ir C1 C2 C3 65.7(3)
C5 C1 C2 C7 174.7(4)
C6 C1 C2 C7 -4.0(7)
Ir C1 C2 C7 -124.7(5)
C5 C1 C2 Ir -60.6(3)
C6 C1 C2 Ir 120.7(4)
C1 C2 C3 C4 -4.0(5)
C7 C2 C3 C4 -173.8(4)
Ir C2 C3 C4 62.8(3)
C1 C2 C3 C8 171.7(4)
C7 C2 C3 C8 1.9(7)
Ir C2 C3 C8 -121.5(4)
C1 C2 C3 Ir -66.8(3)
C7 C2 C3 Ir 123.5(5)
C2 C3 C4 C5 1.4(5)
C8 C3 C4 C5 -174.1(4)
Ir C3 C4 C5 62.3(3)
C2 C3 C4 C9 175.4(4)
C8 C3 C4 C9 -0.1(7)
Ir C3 C4 C9 -123.7(4)
C2 C3 C4 Ir -60.9(3)
C8 C3 C4 Ir 123.5(4)
C2 C1 C5 C4 -4.2(5)
C6 C1 C5 C4 174.4(4)
Ir C1 C5 C4 -63.2(3)
C2 C1 C5 C10 -173.5(4)
C6 C1 C5 C10 5.1(7)
Ir C1 C5 C10 127.4(4)
C2 C1 C5 Ir 59.0(3)
C6 C1 C5 Ir -122.3(5)
C3 C4 C5 C1 1.7(5)
C9 C4 C5 C1 -172.4(4)
Ir C4 C5 C1 63.8(3)
C3 C4 C5 C10 171.0(4)
C9 C4 C5 C10 -3.0(7)
Ir C4 C5 C10 -126.9(4)
C3 C4 C5 Ir -62.1(3)
C9 C4 C5 Ir 123.8(4)
C110 O1 C11 C12 6.6(5)
C110 O1 C11 Ir -176.9(3)
O1 C11 C12 C13 -168.4(4)
Ir C11 C12 C13 15.6(6)
C11 C12 C13 C14 1.4(7)
C11 C12 C13 C111 178.6(4)
C12 C13 C14 C19 178.4(4)
C111 C13 C14 C19 1.2(6)
C12 C13 C14 C15 -2.4(6)
C111 C13 C14 C15 -179.6(4)
C19 C14 C15 C16 -7.6(6)
C13 C14 C15 C16 173.2(4)
C19 C14 C15 Ir 166.4(3)
C13 C14 C15 Ir -12.8(6)
C14 C15 C16 C17 6.1(7)
Ir C15 C16 C17 -168.5(4)
C15 C16 C17 C18 -0.4(7)
C16 C17 C18 C19 -3.8(7)
C17 C18 C19 C14 2.1(7)
C15 C14 C19 C18 3.8(6)
C13 C14 C19 C18 -177.0(4)
C12 C13 C111 C116 -114.4(4)
C14 C13 C111 C116 63.1(5)
C12 C13 C111 C112 64.0(5)
C14 C13 C111 C112 -118.5(4)
C116 C111 C112 C113 -2.3(6)
C13 C111 C112 C113 179.3(4)
C111 C112 C113 C114 1.7(6)
C112 C113 C114 C115 0.3(7)
C112 C113 C114 N1 -178.0(4)
C113 C114 C115 C116 -1.7(7)
N1 C114 C115 C116 176.7(4)
C114 C115 C116 C111 1.0(7)
C112 C111 C116 C115 0.9(7)
C13 C111 C116 C115 179.3(4)
C113 C114 N1 O3 22.1(6)
C115 C114 N1 O3 -156.3(4)
C113 C114 N1 O2 -158.1(4)
C115 C114 N1 O2 23.4(6)
C31B B1 C11B C12B 150.0(4)
C21B B1 C11B C12B 32.8(6)
C41B B1 C11B C12B -88.4(4)
C31B B1 C11B C16B -36.7(5)
C21B B1 C11B C16B -153.9(4)
C41B B1 C11B C16B 85.0(5)
C16B C11B C12B C13B 1.3(6)
B1 C11B C12B C13B 175.1(4)
C11B C12B C13B C14B -0.3(7)
C12B C13B C14B C15B -0.5(7)
C13B C14B C15B C16B 0.1(7)
C14B C15B C16B C11B 1.0(7)
C12B C11B C16B C15B -1.7(6)
B1 C11B C16B C15B -175.6(4)
C11B B1 C21B C23B 32.1(6)
C31B B1 C21B C23B -90.2(4)
C41B B1 C21B C23B 148.8(4)
C11B B1 C21B C26B -155.4(4)
C31B B1 C21B C26B 82.3(5)
C41B B1 C21B C26B -38.7(5)
C24B C22B C23B C21B -0.4(6)
C26B C21B C23B C22B -0.4(6)
B1 C21B C23B C22B 172.6(4)
C23B C22B C24B C25B 0.7(6)
C22B C24B C25B C26B -0.3(7)
C24B C25B C26B C21B -0.4(7)
C23B C21B C26B C25B 0.8(6)
B1 C21B C26B C25B -172.2(4)
C11B B1 C31B C32B -29.6(5)
C21B B1 C31B C32B 92.7(4)
C41B B1 C31B C32B -146.5(4)
C11B B1 C31B C36B 157.8(4)
C21B B1 C31B C36B -79.9(4)
C41B B1 C31B C36B 40.9(5)
C36B C31B C32B C33B -0.4(6)
B1 C31B C32B C33B -173.4(4)
C31B C32B C33B C34B 0.3(7)
C32B C33B C34B C35B 0.2(7)
C33B C34B C35B C36B -0.5(6)
C34B C35B C36B C31B 0.3(6)
C32B C31B C36B C35B 0.1(6)
B1 C31B C36B C35B 173.2(4)
C11B B1 C41B C42B 83.6(5)
C31B B1 C41B C42B -154.4(4)
C21B B1 C41B C42B -38.2(5)
C11B B1 C41B C46B -88.4(5)
C31B B1 C41B C46B 33.6(5)
C21B B1 C41B C46B 149.7(4)
C46B C41B C42B C43B -0.6(6)
B1 C41B C42B C43B -173.2(4)
C41B C42B C43B C44B 0.1(7)
C42B C43B C44B C45B 0.5(7)
C43B C44B C45B C46B -0.6(7)
C44B C45B C46B C41B 0.0(7)
C42B C41B C46B C45B 0.5(6)
B1 C41B C46B C45B 173.1(4)
